data_4129993
loop_
_publ_author_name
'Metters, Owen J.'
'Forrest, Sebastian J. K.'
'Sparkes, Hazel A.'
'Manners, Ian'
'Wass, Duncan F.'

_publ_section_title
;
 Small Molecule Activation by Intermolecular Zr(IV)-Phosphine Frustrated
 Lewis Pairs.
;
_journal_issue 6
_journal_name_full 'Journal of the American Chemical Society'
_journal_page_first 1994
_journal_page_last 2003
_journal_paper_doi 10.1021/jacs.5b12536
_journal_volume 138
_journal_year 2016
_chemical_formula_moiety 'B C24 F20, C29 H41 O Zr, C6 H5 Cl1'
_chemical_formula_sum 'C59 H46 B Cl F20 O Zr'
_chemical_formula_weight 1288.44
_space_group_crystal_system monoclinic
_space_group_IT_number 14
_space_group_name_Hall '-P 2ybc'
_space_group_name_H-M_alt 'P 1 21/c 1'
_atom_sites_solution_hydrogens geom
_audit_creation_date 2014-08-22
_audit_creation_method
;
Olex2 1.2
(compiled 2014.07.22 svn.r2960 for OlexSys, GUI svn.r4862)
;
_cell_angle_alpha 90
_cell_angle_beta 93.2970(10)
_cell_angle_gamma 90
_cell_formula_units_Z 4
_cell_length_a 14.7527(3)
_cell_length_b 18.8854(4)
_cell_length_c 19.4012(4)
_cell_measurement_reflns_used 7328
_cell_measurement_temperature 100.00
_cell_measurement_theta_max 25.992
_cell_measurement_theta_min 2.36
_cell_volume 5396.43(19)
_computing_cell_refinement 'SAINT v8.27A (Bruker, 2012)'
_computing_data_reduction 'SAINT v8.27A (Bruker, 2012)'
_computing_molecular_graphics 'Olex2 (Dolomanov et al., 2009)'
_computing_publication_material 'Olex2 (Dolomanov et al., 2009)'
_computing_structure_refinement 'ShelXL (Sheldrick, 2008)'
_diffrn_ambient_temperature 100.00
_diffrn_detector 'Bruker area detector'
_diffrn_detector_type 'CCD area detector'
_diffrn_measured_fraction_theta_full 0.999
_diffrn_measured_fraction_theta_max 0.999
_diffrn_measurement_device 'Bruker Apex II kappa CCDC area detector'
_diffrn_measurement_device_type 'Bruker Apex II kappa CCDC area detector'
_diffrn_measurement_method '\f and \w scans'
_diffrn_radiation_monochromator graphite
_diffrn_radiation_type MoK\a
_diffrn_radiation_wavelength 0.71073
_diffrn_reflns_av_R_equivalents 0.0547
_diffrn_reflns_av_unetI/netI 0.0530
_diffrn_reflns_Laue_measured_fraction_full 0.999
_diffrn_reflns_Laue_measured_fraction_max 0.999
_diffrn_reflns_limit_h_max 18
_diffrn_reflns_limit_h_min -18
_diffrn_reflns_limit_k_max 23
_diffrn_reflns_limit_k_min -23
_diffrn_reflns_limit_l_max 24
_diffrn_reflns_limit_l_min -24
_diffrn_reflns_number 41764
_diffrn_reflns_point_group_measured_fraction_full 0.999
_diffrn_reflns_point_group_measured_fraction_max 0.999
_diffrn_reflns_theta_full 26.000
_diffrn_reflns_theta_max 26.365
_diffrn_reflns_theta_min 1.383
_diffrn_source 'fine-focus sealed tube'
_diffrn_standards_number 0
_exptl_absorpt_coefficient_mu 0.365
_exptl_absorpt_correction_T_max 0.7454
_exptl_absorpt_correction_T_min 0.6707
_exptl_absorpt_correction_type multi-scan
_exptl_absorpt_process_details
;
SADABS-2012/1 (Bruker,2012) was used for absorption correction.
wR2(int) was 0.0611 before and 0.0491 after correction.
The Ratio of minimum to maximum transmission is 0.8998.
The \l/2 correction factor is 0.0015.
;
_exptl_crystal_colour red
_exptl_crystal_colour_primary red
_exptl_crystal_density_diffrn 1.586
_exptl_crystal_description block
_exptl_crystal_F_000 2600
_exptl_crystal_size_max 0.36
_exptl_crystal_size_mid 0.32
_exptl_crystal_size_min 0.31
_refine_diff_density_max 0.991
_refine_diff_density_min -0.865
_refine_diff_density_rms 0.078
_refine_ls_extinction_method none
_refine_ls_goodness_of_fit_ref 1.053
_refine_ls_hydrogen_treatment constr
_refine_ls_matrix_type full
_refine_ls_number_parameters 782
_refine_ls_number_reflns 11030
_refine_ls_number_restraints 205
_refine_ls_restrained_S_all 1.053
_refine_ls_R_factor_all 0.0766
_refine_ls_R_factor_gt 0.0493
_refine_ls_shift/su_max 0.001
_refine_ls_shift/su_mean 0.000
_refine_ls_structure_factor_coef Fsqd
_refine_ls_weighting_details 'w=1/[\s^2^(Fo^2^)+(0.0412P)^2^+9.4517P] where P=(Fo^2^+2Fc^2^)/3'
_refine_ls_weighting_scheme calc
_refine_ls_wR_factor_gt 0.1080
_refine_ls_wR_factor_ref 0.1184
_reflns_Friedel_coverage 0.000
_reflns_number_gt 8158
_reflns_number_total 11030
_reflns_threshold_expression 'I > 2\s(I)'
_cod_data_source_file ja5b12536_si_002.cif
_cod_data_source_block 2
_cod_database_code 4129993
_shelxl_version_number 2013-4
_shelx_space_group_comment
;
The symmetry employed for this shelxl refinement is uniquely defined
by the following loop, which should always be used as a source of
symmetry information in preference to the above space-group names.
They are only intended as comments.
;
_olex2_refinement_description
;
1. Fixed Uiso
 At 1.2 times of:
  All C(H) groups
 At 1.5 times of:
  All C(H,H,H) groups
2. Restrained distances
 Cl1A-C54A \\sim Cl1-C54
 with sigma of 0.01
3. Uiso/Uaniso restraints and constraints
Cl1 \\sim C54 \\sim C55 \\sim C56 \\sim C57 \\sim C58 \\sim C59 \\sim Cl1A
\\sim C54A \\sim C59A \\sim C58A \\sim C57A \\sim C56A \\sim C55A: within 1.7A
with sigma of 0.003 and sigma for terminal atoms of 0.006
Uanis(C55) = Uanis(C59A) = Uanis(C59) = Uanis(C55A)
4. Others
 Fixed Sof: Cl1(0.79522) C54(0.79522) C55(0.79522) H55(0.79522) C56(0.79522)
 H56(0.79522) C57(0.79522) H57(0.79522) C58(0.79522) H58(0.79522) C59(0.79522)
 H59(0.79522) Cl1A(0.20478) C54A(0.20478) C59A(0.20478) H59A(0.20478)
 C58A(0.20478) H58A(0.20478) C57A(0.20478) H57A(0.20478) C56A(0.20478)
 H56A(0.20478) C55A(0.20478) H55A(0.20478)
5.a Aromatic/amide H refined with riding coordinates:
 C23(H23), C25(H25), C55(H55), C56(H56), C57(H57), C58(H58), C59(H59),
 C59A(H59A), C58A(H58A), C57A(H57A), C56A(H56A), C55A(H55A)
5.b Fitted hexagon refined as free rotating group:
 C54(C55,C56,C57,C58,C59), C54A(C59A,C58A,C57A,C56A,C55A)
5.c Idealised Me refined as rotating group:
 C6(H6A,H6B,H6C), C7(H7A,H7B,H7C), C8(H8A,H8B,H8C), C9(H9A,H9B,H9C), C10(H10A,
 H10B,H10C), C16(H16A,H16B,H16C), C17(H17A,H17B,H17C), C18(H18A,H18B,H18C),
 C19(H19A,H19B,H19C), C20(H20A,H20B,H20C), C27(H27A,H27B,H27C), C28(H28A,H28B,
 H28C), C29(H29A,H29B,H29C)
;
_olex2_submission_special_instructions 'No special instructions were received'

loop_
_space_group_symop_operation_xyz
'x, y, z'
'-x, y+1/2, -z+1/2'
'-x, -y, -z'
'x, -y-1/2, z-1/2'

loop_
_atom_site_label
_atom_site_type_symbol
_atom_site_fract_x
_atom_site_fract_y
_atom_site_fract_z
_atom_site_U_iso_or_equiv
_atom_site_adp_type
_atom_site_occupancy
_atom_site_site_symmetry_order
_atom_site_calc_flag
_atom_site_refinement_flags_posn
_atom_site_refinement_flags_occupancy
_atom_site_disorder_assembly
_atom_site_disorder_group
F1 F 0.13132(12) 0.92392(9) 0.48060(9) 0.0194(4) Uani 1 1 d . . . .
F2 F 0.00326(13) 0.86611(10) 0.55114(10) 0.0248(4) Uani 1 1 d . . . .
F3 F -0.03898(13) 0.72631(11) 0.53683(10) 0.0284(5) Uani 1 1 d . . . .
F4 F 0.05562(13) 0.64462(10) 0.44968(11) 0.0282(5) Uani 1 1 d . . . .
F5 F 0.18911(13) 0.70005(9) 0.38083(10) 0.0223(4) Uani 1 1 d . . . .
F6 F 0.09067(12) 0.78467(10) 0.28883(10) 0.0229(4) Uani 1 1 d . . . .
F7 F 0.09561(13) 0.75132(11) 0.15705(10) 0.0301(5) Uani 1 1 d . . . .
F8 F 0.24690(14) 0.77557(12) 0.08662(10) 0.0327(5) Uani 1 1 d . . . .
F9 F 0.39594(13) 0.83602(11) 0.15384(10) 0.0268(5) Uani 1 1 d . . . .
F10 F 0.39440(12) 0.86677(9) 0.28801(9) 0.0186(4) Uani 1 1 d . . . .
F11 F 0.10711(12) 0.93360(10) 0.32848(10) 0.0216(4) Uani 1 1 d . . . .
F12 F 0.09640(13) 1.07442(10) 0.32793(10) 0.0278(5) Uani 1 1 d . . . .
F13 F 0.24110(15) 1.15390(10) 0.37609(11) 0.0319(5) Uani 1 1 d . . . .
F14 F 0.39664(14) 1.08830(10) 0.42304(11) 0.0299(5) Uani 1 1 d . . . .
F15 F 0.40899(12) 0.94875(9) 0.42514(10) 0.0222(4) Uani 1 1 d . . . .
F16 F 0.37669(12) 0.72465(9) 0.33387(9) 0.0201(4) Uani 1 1 d . . . .
F17 F 0.50903(14) 0.66612(10) 0.41051(11) 0.0325(5) Uani 1 1 d . . . .
F18 F 0.54793(14) 0.70879(12) 0.54283(11) 0.0355(5) Uani 1 1 d . . . .
F19 F 0.44580(14) 0.81318(10) 0.59758(10) 0.0280(5) Uani 1 1 d . . . .
F20 F 0.31506(13) 0.87669(10) 0.52021(9) 0.0215(4) Uani 1 1 d . . . .
C30 C 0.1663(2) 0.81578(16) 0.42378(16) 0.0153(6) Uani 1 1 d . . . .
C31 C 0.1163(2) 0.85419(16) 0.46972(16) 0.0158(7) Uani 1 1 d . . . .
C32 C 0.0487(2) 0.82537(17) 0.50772(16) 0.0180(7) Uani 1 1 d . . . .
C33 C 0.0278(2) 0.75497(18) 0.50125(17) 0.0197(7) Uani 1 1 d . . . .
C34 C 0.0754(2) 0.71409(16) 0.45739(17) 0.0197(7) Uani 1 1 d . . . .
C35 C 0.1432(2) 0.74454(16) 0.42143(16) 0.0170(7) Uani 1 1 d . . . .
C36 C 0.2446(2) 0.82473(15) 0.29714(16) 0.0148(6) Uani 1 1 d . . . .
C37 C 0.1700(2) 0.79700(17) 0.25916(17) 0.0184(7) Uani 1 1 d . . . .
C38 C 0.1700(2) 0.78026(18) 0.18965(17) 0.0205(7) Uani 1 1 d . . . .
C39 C 0.2462(2) 0.79251(18) 0.15418(17) 0.0223(7) Uani 1 1 d . . . .
C40 C 0.3209(2) 0.82258(17) 0.18800(17) 0.0196(7) Uani 1 1 d . . . .
C41 C 0.3182(2) 0.83775(16) 0.25727(16) 0.0159(7) Uani 1 1 d . . . .
C42 C 0.2565(2) 0.93273(16) 0.38016(16) 0.0153(7) Uani 1 1 d . . . .
C43 C 0.1807(2) 0.97034(17) 0.35406(16) 0.0178(7) Uani 1 1 d . . . .
C44 C 0.1732(2) 1.04269(17) 0.35273(17) 0.0205(7) Uani 1 1 d . . . .
C45 C 0.2457(2) 1.08289(16) 0.37693(17) 0.0221(7) Uani 1 1 d . . . .
C46 C 0.3240(2) 1.04954(17) 0.40068(17) 0.0211(7) Uani 1 1 d . . . .
C47 C 0.3281(2) 0.97631(16) 0.40168(16) 0.0173(7) Uani 1 1 d . . . .
C48 C 0.3400(2) 0.80697(16) 0.42173(16) 0.0151(7) Uani 1 1 d . . . .
C49 C 0.3915(2) 0.75125(16) 0.39859(16) 0.0162(7) Uani 1 1 d . . . .
C50 C 0.4608(2) 0.71875(17) 0.43759(18) 0.0216(7) Uani 1 1 d . . . .
C51 C 0.4800(2) 0.73979(18) 0.50437(19) 0.0235(8) Uani 1 1 d . . . .
C52 C 0.4298(2) 0.79308(17) 0.53174(17) 0.0201(7) Uani 1 1 d . . . .
C53 C 0.3621(2) 0.82481(16) 0.49032(16) 0.0160(7) Uani 1 1 d . . . .
B1 B 0.2522(2) 0.84541(18) 0.38016(19) 0.0141(7) Uani 1 1 d . . . .
Zr1 Zr 0.76078(2) 0.59029(2) 0.77894(2) 0.01965(9) Uani 1 1 d . . . .
O1 O 0.74616(17) 0.69223(11) 0.77991(12) 0.0255(6) Uani 1 1 d . . . .
C1 C 0.7703(2) 0.60110(17) 0.90703(17) 0.0202(7) Uani 1 1 d . . . .
C2 C 0.8248(2) 0.54147(17) 0.88994(17) 0.0210(7) Uani 1 1 d . . . .
C3 C 0.7661(2) 0.48783(17) 0.86293(16) 0.0195(7) Uani 1 1 d . . . .
C4 C 0.6762(2) 0.51514(17) 0.85945(17) 0.0200(7) Uani 1 1 d . . . .
C5 C 0.6796(2) 0.58502(18) 0.88802(17) 0.0218(7) Uani 1 1 d . . . .
C6 C 0.8030(3) 0.66797(18) 0.94247(19) 0.0284(8) Uani 1 1 d . . . .
H6A H 0.8678 0.6744 0.9357 0.043 Uiso 1 1 calc GR . . .
H6B H 0.7936 0.6646 0.9919 0.043 Uiso 1 1 calc GR . . .
H6C H 0.7690 0.7085 0.9228 0.043 Uiso 1 1 calc GR . . .
C7 C 0.9260(2) 0.53605(19) 0.9041(2) 0.0290(8) Uani 1 1 d . . . .
H7A H 0.9493 0.4956 0.8789 0.043 Uiso 1 1 calc GR . . .
H7B H 0.9397 0.5295 0.9537 0.043 Uiso 1 1 calc GR . . .
H7C H 0.9550 0.5796 0.8889 0.043 Uiso 1 1 calc GR . . .
C8 C 0.7933(2) 0.41217(17) 0.85128(18) 0.0233(7) Uani 1 1 d . . . .
H8A H 0.7476 0.3892 0.8202 0.035 Uiso 1 1 calc GR . . .
H8B H 0.7978 0.3870 0.8955 0.035 Uiso 1 1 calc GR . . .
H8C H 0.8523 0.4110 0.8305 0.035 Uiso 1 1 calc GR . . .
C9 C 0.5896(2) 0.47525(19) 0.8418(2) 0.0286(8) Uani 1 1 d . . . .
H9A H 0.5507 0.5033 0.8095 0.043 Uiso 1 1 calc GR . . .
H9B H 0.5579 0.4665 0.8839 0.043 Uiso 1 1 calc GR . . .
H9C H 0.6039 0.4299 0.8203 0.043 Uiso 1 1 calc GR . . .
C10 C 0.5992(3) 0.6315(2) 0.9001(2) 0.0312(9) Uani 1 1 d . . . .
H10A H 0.6162 0.6812 0.8946 0.047 Uiso 1 1 calc GR . . .
H10B H 0.5797 0.6237 0.9469 0.047 Uiso 1 1 calc GR . . .
H10C H 0.5493 0.6197 0.8665 0.047 Uiso 1 1 calc GR . . .
C11 C 0.8528(2) 0.58198(17) 0.67588(17) 0.0214(7) Uani 1 1 d . . . .
C12 C 0.8358(2) 0.50994(17) 0.69436(17) 0.0217(7) Uani 1 1 d . . . .
C13 C 0.7419(2) 0.49746(17) 0.68491(17) 0.0206(7) Uani 1 1 d . . . .
C14 C 0.6999(2) 0.56191(17) 0.66148(17) 0.0203(7) Uani 1 1 d . . . .
C15 C 0.7687(2) 0.61331(17) 0.65349(17) 0.0211(7) Uani 1 1 d . . . .
C16 C 0.9447(3) 0.6156(2) 0.6757(2) 0.0349(9) Uani 1 1 d . . . .
H16A H 0.9381 0.6672 0.6739 0.052 Uiso 1 1 calc GR . . .
H16B H 0.9756 0.5993 0.6352 0.052 Uiso 1 1 calc GR . . .
H16C H 0.9805 0.6022 0.7178 0.052 Uiso 1 1 calc GR . . .
C17 C 0.9108(3) 0.45620(19) 0.70736(19) 0.0281(8) Uani 1 1 d . . . .
H17A H 0.9511 0.4717 0.7464 0.042 Uiso 1 1 calc GR . . .
H17B H 0.9457 0.4519 0.6661 0.042 Uiso 1 1 calc GR . . .
H17C H 0.8843 0.4102 0.7180 0.042 Uiso 1 1 calc GR . . .
C18 C 0.6934(3) 0.42727(17) 0.68437(18) 0.0249(8) Uani 1 1 d . . . .
H18A H 0.7329 0.3916 0.7072 0.037 Uiso 1 1 calc GR . . .
H18B H 0.6784 0.4128 0.6366 0.037 Uiso 1 1 calc GR . . .
H18C H 0.6375 0.4317 0.7089 0.037 Uiso 1 1 calc GR . . .
C19 C 0.5999(2) 0.57004(19) 0.6440(2) 0.0278(8) Uani 1 1 d . . . .
H19A H 0.5660 0.5561 0.6838 0.042 Uiso 1 1 calc GR . . .
H19B H 0.5821 0.5398 0.6045 0.042 Uiso 1 1 calc GR . . .
H19C H 0.5864 0.6196 0.6323 0.042 Uiso 1 1 calc GR . . .
C20 C 0.7567(3) 0.68678(18) 0.62481(18) 0.0258(8) Uani 1 1 d . . . .
H20A H 0.6973 0.7052 0.6361 0.039 Uiso 1 1 calc GR . . .
H20B H 0.7604 0.6855 0.5746 0.039 Uiso 1 1 calc GR . . .
H20C H 0.8047 0.7176 0.6450 0.039 Uiso 1 1 calc GR . . .
C21 C 0.7313(2) 0.76365(16) 0.78247(17) 0.0193(7) Uani 1 1 d . . . .
C22 C 0.6437(2) 0.78987(18) 0.76831(17) 0.0237(8) Uani 1 1 d . . . .
C23 C 0.6304(3) 0.86297(19) 0.77269(18) 0.0286(8) Uani 1 1 d . . . .
H23 H 0.5709 0.8814 0.7639 0.034 Uiso 1 1 calc R . . .
C24 C 0.7005(3) 0.90904(18) 0.78938(18) 0.0297(9) Uani 1 1 d . . . .
C25 C 0.7869(3) 0.88123(18) 0.80171(18) 0.0272(8) Uani 1 1 d . . . .
H25 H 0.8358 0.9126 0.8132 0.033 Uiso 1 1 calc R . . .
C26 C 0.8044(2) 0.80880(18) 0.79783(17) 0.0221(7) Uani 1 1 d . . . .
C27 C 0.5651(2) 0.7421(2) 0.7462(2) 0.0342(9) Uani 1 1 d . . . .
H27A H 0.5685 0.7301 0.6973 0.051 Uiso 1 1 calc GR . . .
H27B H 0.5078 0.7666 0.7531 0.051 Uiso 1 1 calc GR . . .
H27C H 0.5682 0.6987 0.7739 0.051 Uiso 1 1 calc GR . . .
C28 C 0.6839(4) 0.98797(19) 0.7928(2) 0.0473(12) Uani 1 1 d . . . .
H28A H 0.6805 1.0077 0.7460 0.071 Uiso 1 1 calc GR . . .
H28B H 0.7338 1.0105 0.8202 0.071 Uiso 1 1 calc GR . . .
H28C H 0.6266 0.9968 0.8145 0.071 Uiso 1 1 calc GR . . .
C29 C 0.8999(3) 0.7809(2) 0.8075(2) 0.0338(9) Uani 1 1 d . . . .
H29A H 0.9013 0.7411 0.8400 0.051 Uiso 1 1 calc GR . . .
H29B H 0.9401 0.8186 0.8258 0.051 Uiso 1 1 calc GR . . .
H29C H 0.9204 0.7649 0.7630 0.051 Uiso 1 1 calc GR . . .
Cl1 Cl 0.13372(11) 0.41463(10) 0.51447(9) 0.0607(4) Uani 0.7952 1 d . P A 1
C54 C 0.22893(19) 0.46671(17) 0.5177(2) 0.0389(7) Uani 0.7952 1 d . P A 1
C55 C 0.22225(19) 0.53857(18) 0.5028(2) 0.0388(5) Uani 0.7952 1 d G P A 1
H55 H 0.1648 0.5588 0.4899 0.047 Uiso 0.7952 1 calc R P A 1
C56 C 0.2996(2) 0.58076(13) 0.5067(2) 0.0391(8) Uani 0.7952 1 d G P A 1
H56 H 0.2950 0.6299 0.4965 0.047 Uiso 0.7952 1 calc R P A 1
C57 C 0.3836(2) 0.55109(17) 0.5256(2) 0.0375(10) Uani 0.7952 1 d G P A 1
H57 H 0.4364 0.5799 0.5284 0.045 Uiso 0.7952 1 calc R P A 1
C58 C 0.39027(18) 0.47923(18) 0.5406(2) 0.0380(8) Uani 0.7952 1 d G P A 1
H58 H 0.4477 0.4589 0.5535 0.046 Uiso 0.7952 1 calc R P A 1
C59 C 0.3129(2) 0.43704(13) 0.5366(2) 0.0388(5) Uani 0.7952 1 d G P A 1
H59 H 0.3175 0.3879 0.5468 0.047 Uiso 0.7952 1 calc R P A 1
Cl1A Cl 0.3980(4) 0.5683(3) 0.5083(3) 0.0465(12) Uani 0.2048 1 d . P B 2
C54A C 0.3095(7) 0.5120(6) 0.5102(8) 0.0386(8) Uani 0.2048 1 d . P B 2
C59A C 0.2219(9) 0.5373(5) 0.4960(8) 0.0388(5) Uani 0.2048 1 d G P B 2
H59A H 0.2127 0.5851 0.4820 0.047 Uiso 0.2048 1 calc R P B 2
C58A C 0.1479(6) 0.4927(7) 0.5023(8) 0.0409(10) Uani 0.2048 1 d G P B 2
H58A H 0.0881 0.5100 0.4926 0.049 Uiso 0.2048 1 calc R P B 2
C57A C 0.1615(7) 0.4228(7) 0.5227(9) 0.0426(12) Uani 0.2048 1 d G P B 2
H57A H 0.1109 0.3923 0.5270 0.051 Uiso 0.2048 1 calc R P B 2
C56A C 0.2491(9) 0.3975(5) 0.5369(8) 0.0400(10) Uani 0.2048 1 d G P B 2
H56A H 0.2583 0.3497 0.5509 0.048 Uiso 0.2048 1 calc R P B 2
C55A C 0.3231(7) 0.4421(7) 0.5306(8) 0.0388(5) Uani 0.2048 1 d G P B 2
H55A H 0.3829 0.4248 0.5403 0.047 Uiso 0.2048 1 calc R P B 2

loop_
_atom_site_aniso_label
_atom_site_aniso_U_11
_atom_site_aniso_U_22
_atom_site_aniso_U_33
_atom_site_aniso_U_23
_atom_site_aniso_U_13
_atom_site_aniso_U_12
F1 0.0206(10) 0.0176(9) 0.0206(10) -0.0034(7) 0.0056(8) -0.0005(8)
F2 0.0222(11) 0.0322(11) 0.0209(10) -0.0047(8) 0.0099(9) 0.0002(9)
F3 0.0205(11) 0.0363(11) 0.0294(11) 0.0080(9) 0.0094(9) -0.0062(9)
F4 0.0247(11) 0.0182(9) 0.0421(13) 0.0036(9) 0.0059(10) -0.0044(8)
F5 0.0210(10) 0.0172(9) 0.0292(11) -0.0041(8) 0.0057(9) 0.0005(8)
F6 0.0129(10) 0.0325(11) 0.0234(11) -0.0032(8) 0.0018(8) -0.0033(8)
F7 0.0210(11) 0.0433(12) 0.0250(11) -0.0111(9) -0.0073(9) -0.0001(9)
F8 0.0343(12) 0.0484(13) 0.0152(10) -0.0089(9) 0.0011(9) 0.0070(10)
F9 0.0230(11) 0.0366(11) 0.0219(11) 0.0030(9) 0.0106(9) 0.0035(9)
F10 0.0145(9) 0.0208(9) 0.0207(10) 0.0007(7) 0.0012(8) -0.0012(8)
F11 0.0152(10) 0.0231(9) 0.0261(11) 0.0017(8) -0.0026(8) 0.0014(8)
F12 0.0255(11) 0.0233(10) 0.0349(12) 0.0074(9) 0.0039(9) 0.0113(8)
F13 0.0477(14) 0.0131(9) 0.0357(12) 0.0012(8) 0.0085(10) 0.0031(9)
F14 0.0303(12) 0.0214(10) 0.0379(12) -0.0032(9) 0.0004(10) -0.0090(9)
F15 0.0156(10) 0.0210(10) 0.0295(11) 0.0016(8) -0.0022(8) -0.0027(8)
F16 0.0231(10) 0.0166(9) 0.0209(10) -0.0010(7) 0.0042(8) 0.0043(8)
F17 0.0321(12) 0.0276(11) 0.0382(13) 0.0043(9) 0.0069(10) 0.0176(9)
F18 0.0272(12) 0.0399(13) 0.0378(13) 0.0126(10) -0.0104(10) 0.0122(10)
F19 0.0322(12) 0.0304(11) 0.0203(11) 0.0031(8) -0.0084(9) -0.0030(9)
F20 0.0237(11) 0.0230(10) 0.0176(10) -0.0039(8) 0.0007(8) 0.0017(8)
C30 0.0102(16) 0.0186(15) 0.0166(16) 0.0011(13) -0.0025(13) 0.0007(12)
C31 0.0158(17) 0.0170(15) 0.0143(16) 0.0010(12) -0.0013(13) 0.0009(13)
C32 0.0131(16) 0.0265(17) 0.0145(16) -0.0010(13) 0.0009(13) 0.0016(13)
C33 0.0115(16) 0.0294(18) 0.0183(17) 0.0075(14) 0.0021(13) -0.0022(14)
C34 0.0181(18) 0.0156(15) 0.0248(18) 0.0032(13) -0.0043(14) -0.0017(13)
C35 0.0137(16) 0.0191(16) 0.0184(17) -0.0002(13) 0.0015(13) 0.0051(13)
C36 0.0122(16) 0.0137(14) 0.0185(17) 0.0004(12) 0.0003(13) 0.0027(12)
C37 0.0139(17) 0.0208(16) 0.0204(17) -0.0006(13) 0.0006(14) 0.0015(13)
C38 0.0151(17) 0.0253(17) 0.0201(18) -0.0031(14) -0.0071(14) 0.0034(14)
C39 0.027(2) 0.0258(17) 0.0146(17) -0.0037(13) 0.0017(15) 0.0083(15)
C40 0.0174(17) 0.0211(16) 0.0208(17) 0.0016(13) 0.0071(14) 0.0030(14)
C41 0.0143(16) 0.0152(15) 0.0179(17) 0.0004(12) -0.0013(13) 0.0031(12)
C42 0.0167(17) 0.0162(15) 0.0133(16) -0.0002(12) 0.0036(13) 0.0013(13)
C43 0.0156(17) 0.0210(16) 0.0171(17) 0.0001(13) 0.0030(14) -0.0009(13)
C44 0.0200(18) 0.0221(17) 0.0197(17) 0.0037(13) 0.0049(14) 0.0088(14)
C45 0.033(2) 0.0131(15) 0.0211(17) 0.0020(13) 0.0113(15) 0.0025(14)
C46 0.0267(19) 0.0179(16) 0.0191(17) -0.0026(13) 0.0047(15) -0.0071(14)
C47 0.0157(17) 0.0192(16) 0.0172(16) 0.0014(13) 0.0032(13) 0.0020(13)
C48 0.0111(16) 0.0139(15) 0.0205(17) 0.0024(12) 0.0033(13) -0.0013(12)
C49 0.0134(16) 0.0167(15) 0.0189(17) 0.0017(13) 0.0028(13) -0.0030(13)
C50 0.0207(18) 0.0160(16) 0.0286(19) 0.0068(14) 0.0063(15) 0.0046(14)
C51 0.0154(18) 0.0240(17) 0.030(2) 0.0128(15) -0.0078(15) 0.0017(14)
C52 0.0176(17) 0.0232(17) 0.0192(17) 0.0040(13) -0.0016(14) -0.0061(14)
C53 0.0137(16) 0.0149(15) 0.0195(17) 0.0003(13) 0.0022(13) 0.0005(12)
B1 0.0103(18) 0.0137(16) 0.0182(19) -0.0005(14) 0.0005(14) 0.0011(13)
Zr1 0.02778(19) 0.01382(15) 0.01740(17) 0.00130(13) 0.00172(13) 0.00167(14)
O1 0.0347(15) 0.0141(11) 0.0273(13) 0.0012(10) -0.0009(11) 0.0026(10)
C1 0.0213(18) 0.0214(17) 0.0180(17) 0.0010(13) 0.0009(14) 0.0001(14)
C2 0.0212(18) 0.0231(17) 0.0187(17) 0.0056(13) 0.0010(14) -0.0006(14)
C3 0.0222(18) 0.0207(16) 0.0157(17) 0.0036(13) 0.0021(14) 0.0006(14)
C4 0.0178(18) 0.0222(17) 0.0204(17) 0.0039(13) 0.0025(14) -0.0009(14)
C5 0.0213(18) 0.0280(18) 0.0164(17) 0.0028(14) 0.0025(14) 0.0040(15)
C6 0.033(2) 0.0271(19) 0.024(2) -0.0043(15) -0.0014(17) -0.0020(16)
C7 0.0181(19) 0.0287(19) 0.040(2) 0.0047(16) -0.0004(16) -0.0009(15)
C8 0.0262(19) 0.0213(16) 0.0226(18) 0.0043(14) 0.0028(15) 0.0044(15)
C9 0.0200(19) 0.0308(19) 0.035(2) 0.0005(16) 0.0004(16) -0.0068(15)
C10 0.027(2) 0.034(2) 0.033(2) -0.0010(17) 0.0062(17) 0.0088(17)
C11 0.0204(18) 0.0225(17) 0.0216(18) 0.0002(14) 0.0035(14) -0.0001(14)
C12 0.0266(19) 0.0212(16) 0.0174(17) -0.0021(13) 0.0021(15) 0.0033(14)
C13 0.0261(19) 0.0176(16) 0.0181(17) -0.0019(13) 0.0024(14) -0.0005(14)
C14 0.0239(19) 0.0196(16) 0.0169(17) 0.0009(13) -0.0022(14) -0.0001(14)
C15 0.0267(19) 0.0219(16) 0.0148(17) 0.0025(13) 0.0017(14) -0.0001(14)
C16 0.027(2) 0.035(2) 0.042(2) 0.0031(18) 0.0004(18) -0.0072(17)
C17 0.031(2) 0.0250(18) 0.029(2) 0.0006(15) 0.0035(17) 0.0111(16)
C18 0.033(2) 0.0179(17) 0.0240(19) -0.0041(13) 0.0002(16) -0.0064(15)
C19 0.023(2) 0.0285(19) 0.031(2) 0.0015(15) -0.0044(16) -0.0020(15)
C20 0.033(2) 0.0211(17) 0.0230(19) 0.0074(14) 0.0009(16) -0.0016(15)
C21 0.0258(19) 0.0131(15) 0.0194(17) 0.0024(12) 0.0036(14) 0.0005(13)
C22 0.0223(19) 0.0299(18) 0.0194(18) 0.0030(14) 0.0067(15) 0.0025(15)
C23 0.033(2) 0.033(2) 0.0216(19) 0.0082(15) 0.0088(16) 0.0132(17)
C24 0.052(3) 0.0190(17) 0.0195(18) 0.0022(14) 0.0139(17) 0.0082(18)
C25 0.042(2) 0.0201(17) 0.0200(18) -0.0017(14) 0.0050(16) -0.0074(16)
C26 0.0235(19) 0.0234(17) 0.0195(17) 0.0016(14) 0.0019(15) -0.0007(14)
C27 0.019(2) 0.047(2) 0.036(2) 0.0061(18) 0.0001(17) -0.0023(17)
C28 0.089(4) 0.0192(19) 0.036(2) 0.0030(17) 0.020(2) 0.017(2)
C29 0.025(2) 0.038(2) 0.038(2) 0.0012(18) -0.0013(17) -0.0033(17)
Cl1 0.0447(9) 0.0830(11) 0.0541(9) -0.0054(8) 0.0001(7) -0.0264(8)
C54 0.0408(14) 0.0436(14) 0.0325(14) -0.0018(13) 0.0036(13) -0.0001(13)
C55 0.0419(11) 0.0415(10) 0.0332(10) -0.0002(9) 0.0028(9) 0.0033(9)
C56 0.0446(16) 0.0396(16) 0.0331(15) 0.0004(14) 0.0024(14) 0.0029(14)
C57 0.0424(18) 0.0392(18) 0.0313(18) 0.0013(16) 0.0037(16) 0.0007(16)
C58 0.0410(16) 0.0399(16) 0.0332(16) 0.0015(14) 0.0036(15) 0.0047(14)
C59 0.0419(11) 0.0415(10) 0.0332(10) -0.0002(9) 0.0028(9) 0.0033(9)
Cl1A 0.050(2) 0.047(2) 0.042(3) -0.008(2) -0.005(2) -0.001(2)
C54A 0.0421(14) 0.0409(14) 0.0328(14) -0.0002(13) 0.0026(14) 0.0027(13)
C59A 0.0419(11) 0.0415(10) 0.0332(10) -0.0002(9) 0.0028(9) 0.0033(9)
C58A 0.0420(18) 0.0458(18) 0.0349(18) -0.0010(17) 0.0033(18) -0.0005(17)
C57A 0.044(2) 0.048(2) 0.036(2) -0.001(2) 0.004(2) -0.002(2)
C56A 0.0428(19) 0.0437(19) 0.0336(19) -0.0010(18) 0.0036(18) 0.0005(18)
C55A 0.0419(11) 0.0415(10) 0.0332(10) -0.0002(9) 0.0028(9) 0.0033(9)

loop_
_atom_type_symbol
_atom_type_description
_atom_type_scat_dispersion_real
_atom_type_scat_dispersion_imag
_atom_type_scat_source
C C 0.0033 0.0016 'International Tables Vol C Tables 4.2.6.8 and 6.1.1.4'
H H 0.0000 0.0000 'International Tables Vol C Tables 4.2.6.8 and 6.1.1.4'
B B 0.0013 0.0007 'International Tables Vol C Tables 4.2.6.8 and 6.1.1.4'
Cl Cl 0.1484 0.1585 'International Tables Vol C Tables 4.2.6.8 and 6.1.1.4'
F F 0.0171 0.0103 'International Tables Vol C Tables 4.2.6.8 and 6.1.1.4'
O O 0.0106 0.0060 'International Tables Vol C Tables 4.2.6.8 and 6.1.1.4'
Zr Zr -2.9673 0.5597 'International Tables Vol C Tables 4.2.6.8 and 6.1.1.4'

loop_
_geom_angle_atom_site_label_1
_geom_angle_atom_site_label_2
_geom_angle_atom_site_label_3
_geom_angle
C31 C30 B1 126.7(3)
C35 C30 C31 112.8(3)
C35 C30 B1 120.2(3)
F1 C31 C30 121.3(3)
F1 C31 C32 114.6(3)
C32 C31 C30 124.0(3)
F2 C32 C31 120.5(3)
F2 C32 C33 119.7(3)
C33 C32 C31 119.8(3)
F3 C33 C32 120.7(3)
F3 C33 C34 120.4(3)
C32 C33 C34 118.9(3)
F4 C34 C33 120.1(3)
F4 C34 C35 120.5(3)
C33 C34 C35 119.4(3)
F5 C35 C30 119.2(3)
F5 C35 C34 115.9(3)
C34 C35 C30 124.9(3)
C37 C36 C41 113.0(3)
C37 C36 B1 127.7(3)
C41 C36 B1 119.2(3)
F6 C37 C36 121.1(3)
F6 C37 C38 115.0(3)
C38 C37 C36 123.9(3)
F7 C38 C37 120.2(3)
F7 C38 C39 120.1(3)
C39 C38 C37 119.7(3)
F8 C39 C38 119.9(3)
F8 C39 C40 120.8(3)
C38 C39 C40 119.3(3)
F9 C40 C39 120.2(3)
F9 C40 C41 120.8(3)
C39 C40 C41 119.0(3)
F10 C41 C36 118.7(3)
F10 C41 C40 116.3(3)
C40 C41 C36 125.0(3)
C43 C42 B1 118.6(3)
C47 C42 C43 112.9(3)
C47 C42 B1 128.5(3)
F11 C43 C42 118.7(3)
F11 C43 C44 116.1(3)
C44 C43 C42 125.2(3)
F12 C44 C43 121.1(3)
F12 C44 C45 120.0(3)
C43 C44 C45 119.0(3)
F13 C45 C44 120.7(3)
F13 C45 C46 120.2(3)
C44 C45 C46 119.1(3)
F14 C46 C45 119.8(3)
F14 C46 C47 120.3(3)
C45 C46 C47 119.9(3)
F15 C47 C42 121.0(3)
F15 C47 C46 115.1(3)
C42 C47 C46 123.9(3)
C49 C48 C53 113.0(3)
C49 C48 B1 127.1(3)
C53 C48 B1 119.6(3)
F16 C49 C48 121.2(3)
F16 C49 C50 114.6(3)
C50 C49 C48 124.2(3)
F17 C50 C49 120.4(3)
F17 C50 C51 119.9(3)
C51 C50 C49 119.7(3)
F18 C51 C50 120.3(3)
F18 C51 C52 120.3(3)
C50 C51 C52 119.4(3)
F19 C52 C51 120.4(3)
F19 C52 C53 120.9(3)
C51 C52 C53 118.7(3)
F20 C53 C48 119.2(3)
F20 C53 C52 115.9(3)
C52 C53 C48 124.9(3)
C36 B1 C30 113.9(3)
C42 B1 C30 111.6(2)
C42 B1 C36 103.7(2)
C42 B1 C48 114.2(3)
C48 B1 C30 101.7(2)
C48 B1 C36 112.2(2)
O1 Zr1 C1 84.76(10)
O1 Zr1 C2 113.46(11)
O1 Zr1 C3 138.91(10)
O1 Zr1 C4 119.91(10)
O1 Zr1 C5 88.41(11)
O1 Zr1 C11 97.86(10)
O1 Zr1 C12 130.84(10)
O1 Zr1 C13 133.38(10)
O1 Zr1 C14 100.99(10)
O1 Zr1 C15 81.20(10)
C1 Zr1 C3 54.65(10)
C1 Zr1 C4 54.81(11)
C1 Zr1 C5 32.63(11)
C1 Zr1 C12 133.91(11)
C1 Zr1 C13 140.62(10)
C2 Zr1 C1 33.54(11)
C2 Zr1 C3 32.77(11)
C2 Zr1 C4 54.86(11)
C2 Zr1 C5 54.90(11)
C2 Zr1 C11 118.49(11)
C2 Zr1 C12 100.44(11)
C2 Zr1 C13 112.88(11)
C2 Zr1 C15 151.65(11)
C3 Zr1 C12 87.74(10)
C3 Zr1 C13 86.14(11)
C4 Zr1 C3 32.87(11)
C4 Zr1 C12 108.49(11)
C4 Zr1 C13 91.08(11)
C5 Zr1 C3 54.61(11)
C5 Zr1 C4 33.34(11)
C5 Zr1 C12 140.75(11)
C5 Zr1 C13 123.05(11)
C11 Zr1 C1 143.73(11)
C11 Zr1 C3 118.17(11)
C11 Zr1 C4 141.55(11)
C11 Zr1 C5 172.61(11)
C11 Zr1 C12 33.15(10)
C11 Zr1 C13 54.53(11)
C13 Zr1 C12 32.22(11)
C14 Zr1 C1 159.92(11)
C14 Zr1 C2 145.52(11)
C14 Zr1 C3 115.25(11)
C14 Zr1 C4 106.65(11)
C14 Zr1 C5 127.61(11)
C14 Zr1 C11 55.13(11)
C14 Zr1 C12 54.53(11)
C14 Zr1 C13 33.19(11)
C14 Zr1 C15 33.39(11)
C15 Zr1 C1 164.05(11)
C15 Zr1 C3 139.89(11)
C15 Zr1 C4 140.03(11)
C15 Zr1 C5 153.09(12)
C15 Zr1 C11 33.21(11)
C15 Zr1 C12 54.77(11)
C15 Zr1 C13 54.87(11)
C21 O1 Zr1 176.7(2)
C2 C1 Zr1 72.83(18)
C2 C1 C6 126.6(3)
C5 C1 Zr1 73.80(19)
C5 C1 C2 108.0(3)
C5 C1 C6 125.4(3)
C6 C1 Zr1 121.5(2)
C1 C2 Zr1 73.64(19)
C1 C2 C7 125.1(3)
C3 C2 Zr1 75.52(19)
C3 C2 C1 108.0(3)
C3 C2 C7 126.8(3)
C7 C2 Zr1 120.5(2)
C2 C3 Zr1 71.70(18)
C2 C3 C4 107.9(3)
C2 C3 C8 125.0(3)
C4 C3 Zr1 72.38(18)
C4 C3 C8 126.4(3)
C8 C3 Zr1 129.0(2)
C3 C4 Zr1 74.75(18)
C3 C4 C5 107.7(3)
C3 C4 C9 127.4(3)
C5 C4 Zr1 73.15(18)
C5 C4 C9 124.1(3)
C9 C4 Zr1 126.1(2)
C1 C5 Zr1 73.56(19)
C1 C5 C4 108.3(3)
C1 C5 C10 125.6(3)
C4 C5 Zr1 73.52(18)
C4 C5 C10 125.9(3)
C10 C5 Zr1 122.0(2)
C1 C6 H6A 109.5
C1 C6 H6B 109.5
C1 C6 H6C 109.5
H6A C6 H6B 109.5
H6A C6 H6C 109.5
H6B C6 H6C 109.5
C2 C7 H7A 109.5
C2 C7 H7B 109.5
C2 C7 H7C 109.5
H7A C7 H7B 109.5
H7A C7 H7C 109.5
H7B C7 H7C 109.5
C3 C8 H8A 109.5
C3 C8 H8B 109.5
C3 C8 H8C 109.5
H8A C8 H8B 109.5
H8A C8 H8C 109.5
H8B C8 H8C 109.5
C4 C9 H9A 109.5
C4 C9 H9B 109.5
C4 C9 H9C 109.5
H9A C9 H9B 109.5
H9A C9 H9C 109.5
H9B C9 H9C 109.5
C5 C10 H10A 109.5
C5 C10 H10B 109.5
C5 C10 H10C 109.5
H10A C10 H10B 109.5
H10A C10 H10C 109.5
H10B C10 H10C 109.5
C12 C11 Zr1 75.34(19)
C12 C11 C16 125.1(3)
C15 C11 Zr1 73.25(19)
C15 C11 C12 108.0(3)
C15 C11 C16 126.7(3)
C16 C11 Zr1 120.8(2)
C11 C12 Zr1 71.51(18)
C11 C12 C17 122.8(3)
C13 C12 Zr1 73.83(18)
C13 C12 C11 108.2(3)
C13 C12 C17 128.0(3)
C17 C12 Zr1 129.5(2)
C12 C13 Zr1 73.95(19)
C12 C13 C14 107.7(3)
C12 C13 C18 127.7(3)
C14 C13 Zr1 70.57(18)
C14 C13 C18 123.4(3)
C18 C13 Zr1 130.3(2)
C13 C14 Zr1 76.24(19)
C13 C14 C19 124.1(3)
C15 C14 Zr1 74.14(19)
C15 C14 C13 108.5(3)
C15 C14 C19 127.2(3)
C19 C14 Zr1 119.2(2)
C11 C15 Zr1 73.54(19)
C11 C15 C14 107.4(3)
C11 C15 C20 125.5(3)
C14 C15 Zr1 72.47(18)
C14 C15 C20 127.1(3)
C20 C15 Zr1 120.9(2)
C11 C16 H16A 109.5
C11 C16 H16B 109.5
C11 C16 H16C 109.5
H16A C16 H16B 109.5
H16A C16 H16C 109.5
H16B C16 H16C 109.5
C12 C17 H17A 109.5
C12 C17 H17B 109.5
C12 C17 H17C 109.5
H17A C17 H17B 109.5
H17A C17 H17C 109.5
H17B C17 H17C 109.5
C13 C18 H18A 109.5
C13 C18 H18B 109.5
C13 C18 H18C 109.5
H18A C18 H18B 109.5
H18A C18 H18C 109.5
H18B C18 H18C 109.5
C14 C19 H19A 109.5
C14 C19 H19B 109.5
C14 C19 H19C 109.5
H19A C19 H19B 109.5
H19A C19 H19C 109.5
H19B C19 H19C 109.5
C15 C20 H20A 109.5
C15 C20 H20B 109.5
C15 C20 H20C 109.5
H20A C20 H20B 109.5
H20A C20 H20C 109.5
H20B C20 H20C 109.5
O1 C21 C22 119.4(3)
O1 C21 C26 119.2(3)
C26 C21 C22 121.4(3)
C21 C22 C23 118.1(3)
C21 C22 C27 122.0(3)
C23 C22 C27 119.9(3)
C22 C23 H23 118.9
C24 C23 C22 122.1(3)
C24 C23 H23 118.9
C23 C24 C25 118.2(3)
C23 C24 C28 120.8(4)
C25 C24 C28 121.0(4)
C24 C25 H25 118.9
C24 C25 C26 122.2(3)
C26 C25 H25 118.9
C21 C26 C25 117.9(3)
C21 C26 C29 121.3(3)
C25 C26 C29 120.7(3)
C22 C27 H27A 109.5
C22 C27 H27B 109.5
C22 C27 H27C 109.5
H27A C27 H27B 109.5
H27A C27 H27C 109.5
H27B C27 H27C 109.5
C24 C28 H28A 109.5
C24 C28 H28B 109.5
C24 C28 H28C 109.5
H28A C28 H28B 109.5
H28A C28 H28C 109.5
H28B C28 H28C 109.5
C26 C29 H29A 109.5
C26 C29 H29B 109.5
C26 C29 H29C 109.5
H29A C29 H29B 109.5
H29A C29 H29C 109.5
H29B C29 H29C 109.5
C55 C54 Cl1 120.3(2)
C55 C54 C59 120.0
C59 C54 Cl1 119.7(2)
C54 C55 H55 120.0
C56 C55 C54 120.0
C56 C55 H55 120.0
C55 C56 H56 120.0
C57 C56 C55 120.0
C57 C56 H56 120.0
C56 C57 H57 120.0
C56 C57 C58 120.0
C58 C57 H57 120.0
C57 C58 H58 120.0
C59 C58 C57 120.0
C59 C58 H58 120.0
C54 C59 H59 120.0
C58 C59 C54 120.0
C58 C59 H59 120.0
C59A C54A Cl1A 119.4(8)
C59A C54A C55A 120.0
C55A C54A Cl1A 120.4(8)
C54A C59A H59A 120.0
C54A C59A C58A 120.0
C58A C59A H59A 120.0
C59A C58A H58A 120.0
C59A C58A C57A 120.0
C57A C58A H58A 120.0
C58A C57A H57A 120.0
C58A C57A C56A 120.0
C56A C57A H57A 120.0
C57A C56A H56A 120.0
C55A C56A C57A 120.0
C55A C56A H56A 120.0
C54A C55A H55A 120.0
C56A C55A C54A 120.0
C56A C55A H55A 120.0

loop_
_geom_bond_atom_site_label_1
_geom_bond_atom_site_label_2
_geom_bond_distance
F1 C31 1.350(3)
F2 C32 1.348(4)
F3 C33 1.349(4)
F4 C34 1.350(4)
F5 C35 1.359(3)
F6 C37 1.354(4)
F7 C38 1.350(4)
F8 C39 1.350(4)
F9 C40 1.347(4)
F10 C41 1.357(4)
F11 C43 1.358(4)
F12 C44 1.346(4)
F13 C45 1.343(4)
F14 C46 1.349(4)
F15 C47 1.356(4)
F16 C49 1.358(4)
F17 C50 1.346(4)
F18 C51 1.348(4)
F19 C52 1.341(4)
F20 C53 1.351(3)
C30 C31 1.393(4)
C30 C35 1.388(4)
C30 B1 1.661(5)
C31 C32 1.385(4)
C32 C33 1.369(5)
C33 C34 1.371(5)
C34 C35 1.378(4)
C36 C37 1.391(4)
C36 C41 1.392(4)
C36 B1 1.655(5)
C37 C38 1.385(5)
C38 C39 1.372(5)
C39 C40 1.372(5)
C40 C41 1.377(4)
C42 C43 1.395(4)
C42 C47 1.384(4)
C42 B1 1.650(4)
C43 C44 1.371(4)
C44 C45 1.372(5)
C45 C46 1.373(5)
C46 C47 1.384(4)
C48 C49 1.387(4)
C48 C53 1.393(4)
C48 B1 1.654(5)
C49 C50 1.381(5)
C50 C51 1.369(5)
C51 C52 1.374(5)
C52 C53 1.382(4)
Zr1 O1 1.937(2)
Zr1 C1 2.490(3)
Zr1 C2 2.479(3)
Zr1 C3 2.528(3)
Zr1 C4 2.497(3)
Zr1 C5 2.493(3)
Zr1 C11 2.485(3)
Zr1 C12 2.535(3)
Zr1 C13 2.534(3)
Zr1 C14 2.460(3)
Zr1 C15 2.482(3)
O1 C21 1.368(4)
C1 C2 1.434(5)
C1 C5 1.400(5)
C1 C6 1.504(5)
C2 C3 1.413(5)
C2 C7 1.507(5)
C3 C4 1.422(5)
C3 C8 1.505(4)
C4 C5 1.431(5)
C4 C9 1.505(5)
C5 C10 1.505(5)
C6 H6A 0.9800
C6 H6B 0.9800
C6 H6C 0.9800
C7 H7A 0.9800
C7 H7B 0.9800
C7 H7C 0.9800
C8 H8A 0.9800
C8 H8B 0.9800
C8 H8C 0.9800
C9 H9A 0.9800
C9 H9B 0.9800
C9 H9C 0.9800
C10 H10A 0.9800
C10 H10B 0.9800
C10 H10C 0.9800
C11 C12 1.433(4)
C11 C15 1.420(5)
C11 C16 1.497(5)
C12 C13 1.406(5)
C12 C17 1.513(5)
C13 C14 1.428(5)
C13 C18 1.506(4)
C14 C15 1.420(5)
C14 C19 1.502(5)
C15 C20 1.502(5)
C16 H16A 0.9800
C16 H16B 0.9800
C16 H16C 0.9800
C17 H17A 0.9800
C17 H17B 0.9800
C17 H17C 0.9800
C18 H18A 0.9800
C18 H18B 0.9800
C18 H18C 0.9800
C19 H19A 0.9800
C19 H19B 0.9800
C19 H19C 0.9800
C20 H20A 0.9800
C20 H20B 0.9800
C20 H20C 0.9800
C21 C22 1.396(5)
C21 C26 1.394(5)
C22 C23 1.398(5)
C22 C27 1.512(5)
C23 H23 0.9500
C23 C24 1.376(6)
C24 C25 1.386(5)
C24 C28 1.513(5)
C25 H25 0.9500
C25 C26 1.395(5)
C26 C29 1.506(5)
C27 H27A 0.9800
C27 H27B 0.9800
C27 H27C 0.9800
C28 H28A 0.9800
C28 H28B 0.9800
C28 H28C 0.9800
C29 H29A 0.9800
C29 H29B 0.9800
C29 H29C 0.9800
Cl1 C54 1.713(3)
C54 C55 1.3900
C54 C59 1.3900
C55 H55 0.9500
C55 C56 1.3900
C56 H56 0.9500
C56 C57 1.3900
C57 H57 0.9500
C57 C58 1.3900
C58 H58 0.9500
C58 C59 1.3900
C59 H59 0.9500
Cl1A C54A 1.686(8)
C54A C59A 1.3900
C54A C55A 1.3900
C59A H59A 0.9500
C59A C58A 1.3900
C58A H58A 0.9500
C58A C57A 1.3900
C57A H57A 0.9500
C57A C56A 1.3900
C56A H56A 0.9500
C56A C55A 1.3900
C55A H55A 0.9500

loop_
_geom_torsion_atom_site_label_1
_geom_torsion_atom_site_label_2
_geom_torsion_atom_site_label_3
_geom_torsion_atom_site_label_4
_geom_torsion
F1 C31 C32 F2 0.3(4)
F1 C31 C32 C33 -179.6(3)
F2 C32 C33 F3 1.4(5)
F2 C32 C33 C34 -179.3(3)
F3 C33 C34 F4 -0.1(5)
F3 C33 C34 C35 179.8(3)
F4 C34 C35 F5 -2.2(4)
F4 C34 C35 C30 177.4(3)
F6 C37 C38 F7 -2.5(4)
F6 C37 C38 C39 178.2(3)
F7 C38 C39 F8 0.0(5)
F7 C38 C39 C40 179.4(3)
F8 C39 C40 F9 0.4(5)
F8 C39 C40 C41 -178.7(3)
F9 C40 C41 F10 0.3(4)
F9 C40 C41 C36 -178.9(3)
F11 C43 C44 F12 0.6(4)
F11 C43 C44 C45 -179.1(3)
F12 C44 C45 F13 -0.1(5)
F12 C44 C45 C46 -178.7(3)
F13 C45 C46 F14 -0.2(5)
F13 C45 C46 C47 179.7(3)
F14 C46 C47 F15 -1.0(4)
F14 C46 C47 C42 179.5(3)
F16 C49 C50 F17 1.3(4)
F16 C49 C50 C51 -178.1(3)
F17 C50 C51 F18 1.0(5)
F17 C50 C51 C52 -179.3(3)
F18 C51 C52 F19 -2.2(5)
F18 C51 C52 C53 178.5(3)
F19 C52 C53 F20 0.6(4)
F19 C52 C53 C48 -179.3(3)
C30 C31 C32 F2 -179.9(3)
C30 C31 C32 C33 0.1(5)
C31 C30 C35 F5 -177.3(3)
C31 C30 C35 C34 3.1(5)
C31 C30 B1 C36 -132.5(3)
C31 C30 B1 C42 -15.5(4)
C31 C30 B1 C48 106.6(3)
C31 C32 C33 F3 -178.7(3)
C31 C32 C33 C34 0.6(5)
C32 C33 C34 F4 -179.5(3)
C32 C33 C34 C35 0.5(5)
C33 C34 C35 F5 177.9(3)
C33 C34 C35 C30 -2.5(5)
C35 C30 C31 F1 177.9(3)
C35 C30 C31 C32 -1.9(5)
C35 C30 B1 C36 53.7(4)
C35 C30 B1 C42 170.7(3)
C35 C30 B1 C48 -67.2(3)
C36 C37 C38 F7 177.8(3)
C36 C37 C38 C39 -1.5(5)
C37 C36 C41 F10 178.2(3)
C37 C36 C41 C40 -2.7(4)
C37 C36 B1 C30 11.5(4)
C37 C36 B1 C42 -109.9(3)
C37 C36 B1 C48 126.5(3)
C37 C38 C39 F8 179.3(3)
C37 C38 C39 C40 -1.3(5)
C38 C39 C40 F9 -179.0(3)
C38 C39 C40 C41 1.9(5)
C39 C40 C41 F10 179.4(3)
C39 C40 C41 C36 0.2(5)
C41 C36 C37 F6 -176.4(3)
C41 C36 C37 C38 3.3(5)
C41 C36 B1 C30 -171.0(3)
C41 C36 B1 C42 67.6(3)
C41 C36 B1 C48 -56.1(4)
C42 C43 C44 F12 -178.4(3)
C42 C43 C44 C45 1.8(5)
C43 C42 C47 F15 -176.5(3)
C43 C42 C47 C46 2.9(5)
C43 C42 B1 C30 -57.5(4)
C43 C42 B1 C36 65.5(3)
C43 C42 B1 C48 -172.1(3)
C43 C44 C45 F13 179.6(3)
C43 C44 C45 C46 1.1(5)
C44 C45 C46 F14 178.4(3)
C44 C45 C46 C47 -1.7(5)
C45 C46 C47 F15 179.1(3)
C45 C46 C47 C42 -0.4(5)
C47 C42 C43 F11 177.2(3)
C47 C42 C43 C44 -3.7(5)
C47 C42 B1 C30 124.2(3)
C47 C42 B1 C36 -112.8(3)
C47 C42 B1 C48 9.6(5)
C48 C49 C50 F17 -178.3(3)
C48 C49 C50 C51 2.3(5)
C49 C48 C53 F20 -177.8(3)
C49 C48 C53 C52 2.1(5)
C49 C48 B1 C30 107.5(3)
C49 C48 B1 C36 -14.6(4)
C49 C48 B1 C42 -132.2(3)
C49 C50 C51 F18 -179.6(3)
C49 C50 C51 C52 0.1(5)
C50 C51 C52 F19 178.2(3)
C50 C51 C52 C53 -1.1(5)
C51 C52 C53 F20 179.9(3)
C51 C52 C53 C48 0.0(5)
C53 C48 C49 F16 177.2(3)
C53 C48 C49 C50 -3.2(4)
C53 C48 B1 C30 -64.9(3)
C53 C48 B1 C36 173.0(3)
C53 C48 B1 C42 55.4(4)
B1 C30 C31 F1 3.7(5)
B1 C30 C31 C32 -176.0(3)
B1 C30 C35 F5 -2.8(4)
B1 C30 C35 C34 177.7(3)
B1 C36 C37 F6 1.2(5)
B1 C36 C37 C38 -179.1(3)
B1 C36 C41 F10 0.3(4)
B1 C36 C41 C40 179.5(3)
B1 C42 C43 F11 -1.3(4)
B1 C42 C43 C44 177.8(3)
B1 C42 C47 F15 1.8(5)
B1 C42 C47 C46 -178.7(3)
B1 C48 C49 F16 4.4(5)
B1 C48 C49 C50 -176.0(3)
B1 C48 C53 F20 -4.4(4)
B1 C48 C53 C52 175.5(3)
Zr1 C1 C2 C3 -68.3(2)
Zr1 C1 C2 C7 116.1(3)
Zr1 C1 C5 C4 65.8(2)
Zr1 C1 C5 C10 -118.0(3)
Zr1 C2 C3 C4 -63.8(2)
Zr1 C2 C3 C8 125.2(3)
Zr1 C3 C4 C5 -66.3(2)
Zr1 C3 C4 C9 124.1(3)
Zr1 C4 C5 C1 -65.9(2)
Zr1 C4 C5 C10 117.9(3)
Zr1 C11 C12 C13 65.2(2)
Zr1 C11 C12 C17 -125.6(3)
Zr1 C11 C15 C14 -65.0(2)
Zr1 C11 C15 C20 116.6(3)
Zr1 C12 C13 C14 62.9(2)
Zr1 C12 C13 C18 -128.9(3)
Zr1 C13 C14 C15 67.8(2)
Zr1 C13 C14 C19 -116.2(3)
Zr1 C14 C15 C11 65.8(2)
Zr1 C14 C15 C20 -115.9(3)
O1 C21 C22 C23 178.7(3)
O1 C21 C22 C27 -3.5(5)
O1 C21 C26 C25 -178.5(3)
O1 C21 C26 C29 3.6(5)
C1 C2 C3 Zr1 67.0(2)
C1 C2 C3 C4 3.3(4)
C1 C2 C3 C8 -167.7(3)
C2 C1 C5 Zr1 -65.3(2)
C2 C1 C5 C4 0.5(4)
C2 C1 C5 C10 176.7(3)
C2 C3 C4 Zr1 63.3(2)
C2 C3 C4 C5 -3.0(4)
C2 C3 C4 C9 -172.5(3)
C3 C4 C5 Zr1 67.4(2)
C3 C4 C5 C1 1.5(4)
C3 C4 C5 C10 -174.7(3)
C5 C1 C2 Zr1 66.0(2)
C5 C1 C2 C3 -2.3(4)
C5 C1 C2 C7 -177.9(3)
C6 C1 C2 Zr1 -116.9(3)
C6 C1 C2 C3 174.8(3)
C6 C1 C2 C7 -0.8(5)
C6 C1 C5 Zr1 117.5(3)
C6 C1 C5 C4 -176.7(3)
C6 C1 C5 C10 -0.4(5)
C7 C2 C3 Zr1 -117.5(3)
C7 C2 C3 C4 178.7(3)
C7 C2 C3 C8 7.7(5)
C8 C3 C4 Zr1 -125.8(3)
C8 C3 C4 C5 167.9(3)
C8 C3 C4 C9 -1.7(5)
C9 C4 C5 Zr1 -122.6(3)
C9 C4 C5 C1 171.5(3)
C9 C4 C5 C10 -4.7(5)
C11 C12 C13 Zr1 -63.7(2)
C11 C12 C13 C14 -0.8(4)
C11 C12 C13 C18 167.4(3)
C12 C11 C15 Zr1 67.9(2)
C12 C11 C15 C14 2.9(4)
C12 C11 C15 C20 -175.5(3)
C12 C13 C14 Zr1 -65.1(2)
C12 C13 C14 C15 2.6(4)
C12 C13 C14 C19 178.7(3)
C13 C14 C15 Zr1 -69.2(2)
C13 C14 C15 C11 -3.4(4)
C13 C14 C15 C20 174.9(3)
C15 C11 C12 Zr1 -66.5(2)
C15 C11 C12 C13 -1.3(4)
C15 C11 C12 C17 167.8(3)
C16 C11 C12 Zr1 117.6(3)
C16 C11 C12 C13 -177.2(3)
C16 C11 C12 C17 -8.0(5)
C16 C11 C15 Zr1 -116.3(4)
C16 C11 C15 C14 178.7(3)
C16 C11 C15 C20 0.3(6)
C17 C12 C13 Zr1 127.9(3)
C17 C12 C13 C14 -169.2(3)
C17 C12 C13 C18 -1.0(6)
C18 C13 C14 Zr1 126.1(3)
C18 C13 C14 C15 -166.2(3)
C18 C13 C14 C19 9.9(5)
C19 C14 C15 Zr1 114.9(3)
C19 C14 C15 C11 -179.3(3)
C19 C14 C15 C20 -1.0(6)
C21 C22 C23 C24 0.9(5)
C22 C21 C26 C25 2.8(5)
C22 C21 C26 C29 -175.1(3)
C22 C23 C24 C25 0.4(5)
C22 C23 C24 C28 179.2(3)
C23 C24 C25 C26 -0.1(5)
C24 C25 C26 C21 -1.5(5)
C24 C25 C26 C29 176.4(3)
C26 C21 C22 C23 -2.5(5)
C26 C21 C22 C27 175.2(3)
C27 C22 C23 C24 -176.9(3)
C28 C24 C25 C26 -179.0(3)
Cl1 C54 C55 C56 178.8(3)
Cl1 C54 C59 C58 -178.8(3)
C54 C55 C56 C57 0.0
C55 C54 C59 C58 0.0
C55 C56 C57 C58 0.0
C56 C57 C58 C59 0.0
C57 C58 C59 C54 0.0
C59 C54 C55 C56 0.0
Cl1A C54A C59A C58A -175.3(12)
Cl1A C54A C55A C56A 175.2(12)
C54A C59A C58A C57A 0.0
C59A C54A C55A C56A 0.0
C59A C58A C57A C56A 0.0
C58A C57A C56A C55A 0.0
C57A C56A C55A C54A 0.0
C55A C54A C59A C58A 0.0
